data_4349591
loop_
_publ_author_name
'Rosado Piquer, L.'
'Jim\'enez Romero, E.'
'Lan, Y.'
'Wernsdorfer, W.'
'Arom\'i, G.'
'Sa\~nudo, E. C.'

_publ_section_title
;
 Hybrid molecular-inorganic materials: a heterometallic [Ni4Tb] complex
 grafted on superparamagnetic iron oxide nanoparticles
;
_journal_issue 4
_journal_name_full 'Inorganic Chemistry Frontiers'
_journal_page_first 595
_journal_paper_doi 10.1039/C6QI00468G
_journal_volume 4
_journal_year 2017
_chemical_formula_moiety '(C97.50 H145 Cl4 La N5 Ni4 O30), 4(H2 O), 3(C H4 O)'
_chemical_formula_sum 'C100.5 H147 Cl4 La N5 Ni4 O30'
_chemical_formula_weight 2400.52
_space_group_crystal_system monoclinic
_space_group_IT_number 14
_space_group_name_Hall '-P 2ybc'
_space_group_name_H-M_alt 'P 1 21/c 1'
_atom_sites_solution_hydrogens geom
_audit_creation_method SHELXL-2014/7
_audit_update_record
;
2016-10-31 deposited with the CCDC.
2016-12-26 downloaded from the CCDC.
;
_cell_angle_alpha 90
_cell_angle_beta 115.150(8)
_cell_angle_gamma 90
_cell_formula_units_Z 4
_cell_length_a 20.432(3)
_cell_length_b 33.212(5)
_cell_length_c 21.126(3)
_cell_measurement_reflns_used 9535
_cell_measurement_temperature 100(2)
_cell_measurement_theta_max 21.61
_cell_measurement_theta_min 2.20
_cell_volume 12977(3)
_computing_cell_refinement APEXII
_computing_data_collection APEXII
_computing_data_reduction APEXII_SAINT
_computing_structure_refinement 'SHELXL-2014/7 (Sheldrick, 2014)'
_computing_structure_solution 'SHELXS-97 (Sheldrick, 2008)'
_diffrn_ambient_temperature 100(2)
_diffrn_measured_fraction_theta_full 0.981
_diffrn_measured_fraction_theta_max 0.981
_diffrn_measurement_device_type 'Bruker Smart APEX II'
_diffrn_measurement_method 'phi and omega scans'
_diffrn_radiation_monochromator graphite
_diffrn_radiation_type MoK\a
_diffrn_radiation_wavelength 0.71073
_diffrn_reflns_av_R_equivalents 0.0756
_diffrn_reflns_av_unetI/netI 0.0727
_diffrn_reflns_Laue_measured_fraction_full 0.981
_diffrn_reflns_Laue_measured_fraction_max 0.981
_diffrn_reflns_limit_h_max 22
_diffrn_reflns_limit_h_min -21
_diffrn_reflns_limit_k_max 35
_diffrn_reflns_limit_k_min -36
_diffrn_reflns_limit_l_max 22
_diffrn_reflns_limit_l_min -22
_diffrn_reflns_number 67136
_diffrn_reflns_point_group_measured_fraction_full 0.981
_diffrn_reflns_point_group_measured_fraction_max 0.981
_diffrn_reflns_theta_full 22.748
_diffrn_reflns_theta_max 22.748
_diffrn_reflns_theta_min 1.314
_exptl_absorpt_coefficient_mu 1.037
_exptl_absorpt_correction_T_max 0.903
_exptl_absorpt_correction_T_min 0.789
_exptl_absorpt_process_details SADABS
_exptl_crystal_colour GREEN
_exptl_crystal_density_diffrn 1.213
_exptl_crystal_description PLATE
_exptl_crystal_F_000 4936
_exptl_crystal_size_max 0.240
_exptl_crystal_size_mid 0.150
_exptl_crystal_size_min 0.100
_refine_diff_density_max 1.526
_refine_diff_density_min -0.708
_refine_diff_density_rms 0.176
_refine_ls_extinction_coef 0.0041(3)
_refine_ls_extinction_expression Fc^*^=kFc[1+0.001xFc^2^\l^3^/sin(2\q)]^-1/4^
_refine_ls_extinction_method 'SHELXL-2014/7 (Sheldrick 2014'
_refine_ls_goodness_of_fit_ref 1.083
_refine_ls_hydrogen_treatment constr
_refine_ls_matrix_type full
_refine_ls_number_parameters 1339
_refine_ls_number_reflns 17185
_refine_ls_number_restraints 721
_refine_ls_restrained_S_all 1.106
_refine_ls_R_factor_all 0.1203
_refine_ls_R_factor_gt 0.0843
_refine_ls_shift/su_max 0.003
_refine_ls_shift/su_mean 0.000
_refine_ls_structure_factor_coef Fsqd
_refine_ls_weighting_details 'w=1/[\s^2^(Fo^2^)+(0.1351P)^2^+65.0694P] where P=(Fo^2^+2Fc^2^)/3'
_refine_ls_weighting_scheme calc
_refine_ls_wR_factor_gt 0.2300
_refine_ls_wR_factor_ref 0.2612
_reflns_Friedel_coverage 0.000
_reflns_number_gt 11956
_reflns_number_total 17185
_reflns_threshold_expression 'I > 2\s(I)'
_cod_data_source_file c6qi00468g2.cif
_cod_data_source_block 701lr044_0m
_cod_original_cell_volume 12976(3)
_cod_original_sg_symbol_H-M 'P 21/c'
_cod_original_formula_sum 'C100.50 H147 Cl4 La N5 Ni4 O30'
_cod_database_code 4349591
_shelx_shelxl_version_number 2014/7
_shelx_space_group_comment
;
The symmetry employed for this shelxl refinement is uniquely defined
by the following loop, which should always be used as a source of
symmetry information in preference to the above space-group names.
They are only intended as comments.
;
_shelx_estimated_absorpt_t_min 0.789
_shelx_estimated_absorpt_t_max 0.903
_exptl_absorpt_special_details SADABS

loop_
_space_group_symop_operation_xyz
'x, y, z'
'-x, y+1/2, -z+1/2'
'-x, -y, -z'
'x, -y-1/2, z-1/2'

loop_
_atom_site_label
_atom_site_type_symbol
_atom_site_fract_x
_atom_site_fract_y
_atom_site_fract_z
_atom_site_U_iso_or_equiv
_atom_site_adp_type
_atom_site_occupancy
_atom_site_site_symmetry_order
_atom_site_calc_flag
_atom_site_refinement_flags_posn
_atom_site_refinement_flags_adp
_atom_site_refinement_flags_occupancy
_atom_site_disorder_assembly
_atom_site_disorder_group
La1 La 0.13679(3) 0.24290(2) 0.12057(3) 0.0383(2) Uani 1 1 d . . . . .
Ni2 Ni 0.03885(7) 0.16719(3) -0.00237(6) 0.0376(3) Uani 1 1 d . . . . .
Ni3 Ni 0.22202(7) 0.13667(3) 0.12763(6) 0.0410(4) Uani 1 1 d . . . . .
Ni4 Ni 0.06535(7) 0.13648(4) 0.14287(6) 0.0409(4) Uani 1 1 d . . . . .
Ni5 Ni 0.24321(7) 0.18067(4) 0.26267(6) 0.0434(4) Uani 1 1 d . . . . .
O1 O 0.1856(4) 0.13082(18) 0.2086(3) 0.0437(16) Uani 1 1 d . . . . .
O2 O 0.1359(3) 0.19803(19) 0.0252(3) 0.0406(15) Uani 1 1 d . . . . .
O3 O 0.1434(3) 0.20791(18) 0.2276(3) 0.0426(16) Uani 1 1 d . . . . .
O4 O 0.1037(3) 0.12309(17) 0.0650(3) 0.0421(16) Uani 1 1 d . . . . .
O5 O 0.0439(3) 0.18837(17) 0.0893(3) 0.0369(15) Uani 1 1 d . . . . .
O6 O 0.2366(3) 0.19306(18) 0.1663(3) 0.0391(15) Uani 1 1 d . . . . .
O7 O 0.2218(5) 0.2764(2) 0.0738(5) 0.077(3) Uani 1 1 d . . . . .
O8 O 0.2276(19) 0.1582(11) 0.3538(19) 0.111(14) Uani 0.5 1 d D U P A 1
O8' O 0.2472(12) 0.1656(7) 0.3572(10) 0.034(4) Uani 0.5 1 d . U P A 2
O1A O -0.0545(4) 0.13617(19) -0.0245(3) 0.0448(16) Uani 1 1 d . . . . .
O2A O -0.1803(4) 0.1290(3) -0.1230(4) 0.076(2) Uani 1 1 d . . . . .
O3A O -0.0358(4) 0.1180(2) 0.0843(4) 0.0532(18) Uani 1 1 d . . . . .
O1B O 0.0315(4) 0.26377(19) 0.0096(4) 0.0508(18) Uani 1 1 d . . . . .
O2B O -0.0230(4) 0.2128(2) -0.0615(3) 0.0445(16) Uani 1 1 d . . . . .
O3B O -0.1341(10) 0.2242(5) -0.1733(9) 0.094(7) Uani 0.5 1 d . . P B 1
O4B O -0.0219(10) 0.3306(5) -0.0102(9) 0.075(5) Uani 0.5 1 d . . P C 2
O1C O 0.0493(4) 0.2825(2) 0.1571(4) 0.0565(19) Uani 1 1 d . . . . .
O2C O 0.1192(4) 0.3207(2) 0.1248(4) 0.0550(19) Uani 1 1 d . . . . .
O3C O 0.1224(11) 0.3951(5) 0.1321(9) 0.089(6) Uani 0.5 1 d . . P D 1
O4C O -0.0536(7) 0.3088(4) 0.1780(8) 0.050(4) Uani 0.5 1 d . . P E 2
O1D O 0.2393(4) 0.27488(19) 0.2268(4) 0.0498(18) Uani 1 1 d . . . . .
O2D O 0.2995(4) 0.2306(2) 0.3083(4) 0.0522(18) Uani 1 1 d . . . . .
O3D O 0.2683(5) 0.3481(2) 0.2483(5) 0.078(3) Uani 1 1 d . . . . .
N1 N 0.1082(5) 0.0821(3) 0.1956(5) 0.058(2) Uani 1 1 d . . . . .
N2 N 0.2284(4) 0.1563(3) 0.0355(4) 0.047(2) Uani 1 1 d . . . . .
N3 N 0.0546(4) 0.1656(2) 0.2266(4) 0.045(2) Uani 1 1 d . . . . .
N4 N 0.1901(5) 0.0777(2) 0.0933(5) 0.055(2) Uani 1 1 d . . . . .
N6 N 0.0519(5) 0.1413(3) -0.0855(5) 0.053(2) Uani 1 1 d . . . . .
Cl1 Cl 0.0039(2) 0.02828(10) 0.1574(2) 0.0939(12) Uani 1 1 d . . . . .
Cl2 Cl 0.32552(18) 0.10257(11) 0.04318(18) 0.0799(10) Uani 1 1 d . . . . .
Cl3 Cl -0.0381(2) 0.11187(11) 0.23085(17) 0.0805(10) Uani 1 1 d . . . . .
Cl4 Cl 0.30309(19) 0.02990(9) 0.1473(2) 0.0960(13) Uani 1 1 d . . . . .
C1 C 0.1774(7) 0.0949(3) 0.2290(6) 0.057(3) Uani 1 1 d . U . . .
C2 C 0.2302(8) 0.0719(4) 0.2768(8) 0.086(4) Uani 1 1 d . U . . .
H1 H 0.2775 0.0826 0.3019 0.104 Uiso 1 1 calc R U . . .
C3 C 0.2147(11) 0.0330(5) 0.2888(10) 0.124(6) Uani 1 1 d . U . . .
H2 H 0.2513 0.0153 0.3190 0.149 Uiso 1 1 calc R U . . .
C4 C 0.1417(10) 0.0206(5) 0.2540(9) 0.116(6) Uani 1 1 d . U . . .
H3 H 0.1278 -0.0050 0.2644 0.139 Uiso 1 1 calc R U . . .
C5 C 0.0914(8) 0.0445(4) 0.2061(8) 0.084(4) Uani 1 1 d . U . . .
C6 C 0.1839(6) 0.1881(3) 0.0044(5) 0.047(3) Uani 1 1 d . U . . .
C7 C 0.1927(6) 0.2100(4) -0.0484(6) 0.065(3) Uani 1 1 d . U . . .
H4 H 0.1636 0.2330 -0.0682 0.078 Uiso 1 1 calc R U . . .
C8 C 0.2422(8) 0.1984(5) -0.0711(7) 0.091(4) Uani 1 1 d . U . . .
H5 H 0.2482 0.2137 -0.1063 0.109 Uiso 1 1 calc R U . . .
C9 C 0.2840(8) 0.1650(4) -0.0444(7) 0.084(4) Uani 1 1 d . U . . .
H6 H 0.3181 0.1561 -0.0610 0.101 Uiso 1 1 calc R U . . .
C10 C 0.2739(6) 0.1450(4) 0.0083(6) 0.063(3) Uani 1 1 d . U . . .
C11 C 0.0926(6) 0.2007(3) 0.2472(5) 0.048(3) Uani 1 1 d . U . . .
C12 C 0.0759(6) 0.2287(4) 0.2890(6) 0.058(3) Uani 1 1 d . U . . .
H7 H 0.1013 0.2535 0.3016 0.069 Uiso 1 1 calc R U . . .
C13 C 0.0238(7) 0.2201(4) 0.3111(6) 0.065(3) Uani 1 1 d . U . . .
H8 H 0.0126 0.2390 0.3388 0.078 Uiso 1 1 calc R U . . .
C14 C -0.0132(7) 0.1834(4) 0.2933(6) 0.070(3) Uani 1 1 d . U . . .
H9 H -0.0490 0.1763 0.3088 0.084 Uiso 1 1 calc R U . . .
C15 C 0.0056(7) 0.1578(4) 0.2512(6) 0.061(3) Uani 1 1 d . U . . .
C16 C 0.1195(6) 0.0854(3) 0.0579(5) 0.049(3) Uani 1 1 d . U . . .
C17 C 0.0691(7) 0.0571(3) 0.0166(6) 0.059(3) Uani 1 1 d . U . . .
H10 H 0.0201 0.0640 -0.0118 0.071 Uiso 1 1 calc R U . . .
C18 C 0.0952(7) 0.0181(3) 0.0197(7) 0.074(4) Uani 1 1 d . U . . .
H11 H 0.0627 -0.0027 -0.0060 0.089 Uiso 1 1 calc R U . . .
C19 C 0.1665(7) 0.0088(4) 0.0588(7) 0.077(4) Uani 1 1 d . U . . .
H12 H 0.1838 -0.0179 0.0605 0.093 Uiso 1 1 calc R U . . .
C20 C 0.2121(7) 0.0393(4) 0.0952(7) 0.072(4) Uani 1 1 d . U . . .
C21 C 0.0762(7) 0.1271(4) -0.1198(6) 0.069(3) Uani 1 1 d . U . . .
C22 C 0.1084(10) 0.1079(5) -0.1621(8) 0.116(6) Uani 1 1 d . U . . .
C23 C 0.272(2) 0.1836(12) 0.412(2) 0.151(15) Uani 0.5 1 d D U P A 2
H13 H 0.2649 0.1678 0.4476 0.226 Uiso 0.5 1 calc R U P A 2
H14 H 0.3236 0.1882 0.4263 0.226 Uiso 0.5 1 calc R U P A 2
H15 H 0.2471 0.2096 0.4059 0.226 Uiso 0.5 1 calc R U P A 2
C1A C -0.0744(5) 0.1208(3) 0.0192(6) 0.046(2) Uani 1 1 d . U . . .
C2A C -0.1510(6) 0.1051(3) -0.0076(6) 0.051(3) Uani 1 1 d . U . . .
C3A C -0.2004(6) 0.1098(3) -0.0772(6) 0.055(3) Uani 1 1 d . U . . .
C4A C -0.2719(6) 0.0956(3) -0.1009(6) 0.058(3) Uani 1 1 d . U . . .
C5A C -0.2897(6) 0.0763(3) -0.0530(6) 0.060(3) Uani 1 1 d . U . . .
H16 H -0.3376 0.0662 -0.0683 0.071 Uiso 1 1 calc R U . . .
C6A C -0.2427(7) 0.0706(4) 0.0158(7) 0.066(3) Uani 1 1 d . U . . .
C7A C -0.1726(6) 0.0856(3) 0.0380(6) 0.062(3) Uani 1 1 d . U . . .
H17 H -0.1391 0.0823 0.0855 0.074 Uiso 1 1 calc R U . . .
C8A C -0.3272(7) 0.1009(4) -0.1770(8) 0.083(4) Uani 1 1 d . U . . .
C9A C -0.3374(9) 0.1441(6) -0.1947(10) 0.133(7) Uani 1 1 d . U . . .
H18 H -0.3540 0.1579 -0.1632 0.199 Uiso 1 1 calc R U . . .
H19 H -0.2914 0.1558 -0.1896 0.199 Uiso 1 1 calc R U . . .
H20 H -0.3735 0.1473 -0.2431 0.199 Uiso 1 1 calc R U . . .
C10A C -0.4012(7) 0.0818(5) -0.1885(8) 0.103(5) Uani 1 1 d . U . . .
H21 H -0.4208 0.0960 -0.1597 0.154 Uiso 1 1 calc R U . . .
H22 H -0.3941 0.0533 -0.1751 0.154 Uiso 1 1 calc R U . . .
H23 H -0.4351 0.0841 -0.2379 0.154 Uiso 1 1 calc R U . . .
C11A C -0.3019(8) 0.0791(6) -0.2239(9) 0.121(6) Uani 1 1 d . U . . .
H24 H -0.3369 0.0829 -0.2726 0.181 Uiso 1 1 calc R U . . .
H25 H -0.2975 0.0504 -0.2125 0.181 Uiso 1 1 calc R U . . .
H26 H -0.2547 0.0897 -0.2175 0.181 Uiso 1 1 calc R U . . .
C12A C -0.2656(9) 0.0491(5) 0.0673(9) 0.099(5) Uani 1 1 d . U . . .
C13A C -0.3420(10) 0.0350(7) 0.0376(10) 0.159(8) Uani 1 1 d . U . . .
H27 H -0.3527 0.0198 -0.0054 0.239 Uiso 1 1 calc R U . . .
H28 H -0.3492 0.0176 0.0716 0.239 Uiso 1 1 calc R U . . .
H29 H -0.3745 0.0582 0.0271 0.239 Uiso 1 1 calc R U . . .
C14A C -0.2176(13) 0.0094(8) 0.0907(13) 0.196(11) Uani 1 1 d . U . . .
H30 H -0.2269 -0.0074 0.0496 0.294 Uiso 1 1 calc R U . . .
H31 H -0.1663 0.0167 0.1131 0.294 Uiso 1 1 calc R U . . .
H32 H -0.2301 -0.0057 0.1240 0.294 Uiso 1 1 calc R U . . .
C15A C -0.2480(14) 0.0721(9) 0.1321(13) 0.205(11) Uani 1 1 d . U . . .
H33 H -0.1976 0.0811 0.1508 0.307 Uiso 1 1 calc R U . . .
H34 H -0.2800 0.0955 0.1220 0.307 Uiso 1 1 calc R U . . .
H35 H -0.2548 0.0549 0.1666 0.307 Uiso 1 1 calc R U . . .
C1B C -0.0201(5) 0.2493(3) -0.0442(5) 0.041(2) Uani 1 1 d . U . . .
C2B C -0.0786(6) 0.2769(3) -0.0885(5) 0.046(3) Uani 1 1 d . U . . .
C3B C -0.1327(7) 0.2630(4) -0.1490(7) 0.066(3) Uani 1 1 d . U . . .
H36 H -0.1332 0.2355 -0.1619 0.079 Uiso 0.5 1 calc R U P B 2
C4B C -0.1873(7) 0.2890(4) -0.1922(8) 0.085(4) Uani 1 1 d . U . . .
C5B C -0.1843(8) 0.3272(4) -0.1699(8) 0.084(4) Uani 1 1 d . U . . .
H37 H -0.2212 0.3451 -0.1988 0.101 Uiso 1 1 calc R U . . .
C6B C -0.1330(7) 0.3422(4) -0.1098(7) 0.069(3) Uani 1 1 d . U . . .
C7B C -0.0789(6) 0.3160(3) -0.0689(6) 0.056(3) Uani 1 1 d . U . . .
H38 H -0.0413 0.3254 -0.0266 0.067 Uiso 0.5 1 calc R U P C 1
C8B C -0.2435(11) 0.2749(6) -0.2712(10) 0.140(7) Uani 1 1 d D U . . .
C9B C -0.2828(16) 0.2381(7) -0.2691(18) 0.257(15) Uani 1 1 d D U . . .
H39 H -0.3099 0.2431 -0.2412 0.385 Uiso 1 1 calc R U . . .
H40 H -0.3164 0.2306 -0.3168 0.385 Uiso 1 1 calc R U . . .
H41 H -0.2482 0.2162 -0.2479 0.385 Uiso 1 1 calc R U . . .
C10B C -0.2930(16) 0.3099(7) -0.3068(18) 0.280(17) Uani 1 1 d D U . . .
H42 H -0.2639 0.3334 -0.3066 0.420 Uiso 1 1 calc R U . . .
H43 H -0.3247 0.3026 -0.3552 0.420 Uiso 1 1 calc R U . . .
H44 H -0.3225 0.3164 -0.2817 0.420 Uiso 1 1 calc R U . . .
C11B C -0.2023(15) 0.2668(8) -0.3140(16) 0.234(14) Uani 1 1 d D U . . .
H45 H -0.1760 0.2911 -0.3157 0.351 Uiso 1 1 calc R U . . .
H46 H -0.1679 0.2448 -0.2927 0.351 Uiso 1 1 calc R U . . .
H47 H -0.2361 0.2592 -0.3616 0.351 Uiso 1 1 calc R U . . .
C12B C -0.1314(10) 0.3863(5) -0.0893(9) 0.102(5) Uani 1 1 d . U . . .
C13B C -0.1783(12) 0.4125(6) -0.1451(11) 0.157(8) Uani 1 1 d . U . . .
H48 H -0.1747 0.4056 -0.1885 0.236 Uiso 1 1 calc R U . . .
H49 H -0.2284 0.4090 -0.1515 0.236 Uiso 1 1 calc R U . . .
H50 H -0.1637 0.4406 -0.1328 0.236 Uiso 1 1 calc R U . . .
C14B C -0.1284(12) 0.3916(6) -0.0176(10) 0.141(7) Uani 1 1 d . U . . .
H51 H -0.0946 0.3719 0.0143 0.211 Uiso 1 1 calc R U . . .
H52 H -0.1119 0.4189 -0.0008 0.211 Uiso 1 1 calc R U . . .
H53 H -0.1766 0.3873 -0.0195 0.211 Uiso 1 1 calc R U . . .
C15B C -0.0555(13) 0.4056(6) -0.0780(12) 0.167(9) Uani 1 1 d . U . . .
H54 H -0.0162 0.3911 -0.0407 0.250 Uiso 1 1 calc R U . . .
H55 H -0.0494 0.4037 -0.1215 0.250 Uiso 1 1 calc R U . . .
H56 H -0.0543 0.4340 -0.0648 0.250 Uiso 1 1 calc R U . . .
C1C C 0.0694(6) 0.3174(3) 0.1455(6) 0.052(3) Uani 1 1 d . U . . .
C2C C 0.0315(7) 0.3534(3) 0.1551(6) 0.058(3) Uani 1 1 d . U . . .
C3C C 0.0551(7) 0.3908(3) 0.1459(6) 0.064(3) Uani 1 1 d . U . . .
H57 H 0.0950 0.3937 0.1343 0.077 Uiso 0.5 1 calc R U P D 2
C4C C 0.0175(8) 0.4253(3) 0.1545(7) 0.078(4) Uani 1 1 d D U . . .
C5C C -0.0406(9) 0.4188(5) 0.1690(7) 0.091(4) Uani 1 1 d . U . . .
H58 H -0.0647 0.4421 0.1748 0.109 Uiso 1 1 calc R U . . .
C6C C -0.0680(8) 0.3820(4) 0.1762(7) 0.083(4) Uani 1 1 d . U . . .
C7C C -0.0283(7) 0.3482(4) 0.1715(7) 0.071(3) Uani 1 1 d . U . . .
H59 H -0.0417 0.3220 0.1793 0.086 Uiso 0.5 1 calc R U P E 1
C8C C 0.0402(8) 0.4678(4) 0.1442(7) 0.094(4) Uani 1 1 d D U . . .
C9C C 0.0813(11) 0.4711(5) 0.1000(10) 0.144(7) Uani 1 1 d D U . . .
H60 H 0.0571 0.4550 0.0574 0.216 Uiso 1 1 calc R U . . .
H61 H 0.0829 0.4994 0.0872 0.216 Uiso 1 1 calc R U . . .
H62 H 0.1307 0.4612 0.1264 0.216 Uiso 1 1 calc R U . . .
C10C C 0.0751(14) 0.4918(8) 0.2091(10) 0.233(13) Uani 1 1 d D U . . .
H63 H 0.0474 0.4892 0.2370 0.350 Uiso 1 1 calc R U . . .
H64 H 0.1245 0.4820 0.2362 0.350 Uiso 1 1 calc R U . . .
H65 H 0.0767 0.5202 0.1970 0.350 Uiso 1 1 calc R U . . .
C11C C -0.0320(11) 0.4919(8) 0.1000(14) 0.274(16) Uani 1 1 d D U . . .
H66 H -0.0591 0.4780 0.0555 0.411 Uiso 1 1 calc R U . . .
H67 H -0.0616 0.4933 0.1262 0.411 Uiso 1 1 calc R U . . .
H68 H -0.0199 0.5192 0.0909 0.411 Uiso 1 1 calc R U . . .
C12C C -0.1373(9) 0.3754(5) 0.1879(8) 0.117(6) Uani 1 1 d D U . . .
C13C C -0.1956(11) 0.3476(6) 0.1287(9) 0.155(8) Uani 1 1 d D U . . .
H69 H -0.2087 0.3599 0.0827 0.233 Uiso 1 1 calc R U . . .
H70 H -0.1748 0.3209 0.1297 0.233 Uiso 1 1 calc R U . . .
H71 H -0.2388 0.3451 0.1374 0.233 Uiso 1 1 calc R U . . .
C14C C -0.1225(10) 0.3536(5) 0.2538(8) 0.128(6) Uani 1 1 d D U . . .
H72 H -0.0957 0.3288 0.2555 0.191 Uiso 1 1 calc R U . . .
H73 H -0.0937 0.3707 0.2938 0.191 Uiso 1 1 calc R U . . .
H74 H -0.1684 0.3468 0.2556 0.191 Uiso 1 1 calc R U . . .
C15C C -0.1778(11) 0.4139(5) 0.1774(11) 0.153(8) Uani 1 1 d D U . . .
H75 H -0.1846 0.4258 0.1326 0.230 Uiso 1 1 calc R U . . .
H76 H -0.2250 0.4086 0.1773 0.230 Uiso 1 1 calc R U . . .
H77 H -0.1504 0.4325 0.2154 0.230 Uiso 1 1 calc R U . . .
C1D C 0.2899(6) 0.2653(3) 0.2834(6) 0.047(3) Uani 1 1 d . U . . .
C2D C 0.3423(6) 0.2976(3) 0.3233(6) 0.054(3) Uani 1 1 d . U . . .
C3D C 0.3281(7) 0.3374(4) 0.3051(7) 0.062(3) Uani 1 1 d . U . . .
C4D C 0.3775(8) 0.3681(4) 0.3458(8) 0.078(4) Uani 1 1 d . U . . .
C5D C 0.4351(9) 0.3563(5) 0.3985(9) 0.096(5) Uani 1 1 d . U . . .
H78 H 0.4677 0.3767 0.4254 0.116 Uiso 1 1 calc R U . . .
C6D C 0.4538(8) 0.3181(5) 0.4193(7) 0.087(4) Uani 1 1 d . U . . .
C7D C 0.4033(7) 0.2879(4) 0.3798(7) 0.077(4) Uani 1 1 d . U . . .
H79 H 0.4128 0.2605 0.3935 0.092 Uiso 1 1 calc R U . . .
C8D C 0.3614(9) 0.4115(4) 0.3272(8) 0.089(4) Uani 1 1 d . U . . .
C9D C 0.4224(11) 0.4386(5) 0.3811(10) 0.144(7) Uani 1 1 d . U . . .
H80 H 0.4693 0.4305 0.3829 0.216 Uiso 1 1 calc R U . . .
H81 H 0.4130 0.4668 0.3667 0.216 Uiso 1 1 calc R U . . .
H82 H 0.4230 0.4353 0.4275 0.216 Uiso 1 1 calc R U . . .
C10D C 0.3609(11) 0.4214(5) 0.2572(9) 0.129(6) Uani 1 1 d . U . . .
H83 H 0.4072 0.4136 0.2574 0.194 Uiso 1 1 calc R U . . .
H84 H 0.3216 0.4067 0.2203 0.194 Uiso 1 1 calc R U . . .
H85 H 0.3535 0.4504 0.2485 0.194 Uiso 1 1 calc R U . . .
C11D C 0.2905(10) 0.4238(4) 0.3246(10) 0.115(6) Uani 1 1 d . U . . .
H86 H 0.2519 0.4083 0.2883 0.173 Uiso 1 1 calc R U . . .
H87 H 0.2829 0.4526 0.3137 0.173 Uiso 1 1 calc R U . . .
H88 H 0.2899 0.4186 0.3700 0.173 Uiso 1 1 calc R U . . .
C12D C 0.5225(11) 0.3081(6) 0.4832(11) 0.129(6) Uani 1 1 d . U . . .
C13D C 0.5275(13) 0.2640(7) 0.5067(14) 0.188(10) Uani 1 1 d . U . . .
H89 H 0.4842 0.2570 0.5133 0.282 Uiso 1 1 calc R U . . .
H90 H 0.5309 0.2465 0.4709 0.282 Uiso 1 1 calc R U . . .
H91 H 0.5704 0.2604 0.5509 0.282 Uiso 1 1 calc R U . . .
C14D C 0.5214(16) 0.3318(8) 0.5493(12) 0.205(11) Uani 1 1 d . U . . .
H92 H 0.4793 0.3233 0.5567 0.307 Uiso 1 1 calc R U . . .
H93 H 0.5657 0.3258 0.5911 0.307 Uiso 1 1 calc R U . . .
H94 H 0.5186 0.3609 0.5402 0.307 Uiso 1 1 calc R U . . .
C15D C 0.5863(12) 0.3211(8) 0.4721(13) 0.178(9) Uani 1 1 d . U . . .
H95 H 0.6306 0.3146 0.5136 0.267 Uiso 1 1 calc R U . . .
H96 H 0.5866 0.3071 0.4314 0.267 Uiso 1 1 calc R U . . .
H97 H 0.5839 0.3502 0.4640 0.267 Uiso 1 1 calc R U . . .
O1E O 0.3402(4) 0.1511(2) 0.2928(4) 0.062(2) Uani 1 1 d . U . . .
O2E O 0.3257(4) 0.1251(2) 0.1892(4) 0.0552(19) Uani 1 1 d . U . . .
O3E O 0.4519(8) 0.1343(5) 0.4006(7) 0.158(5) Uani 1 1 d . U . . .
C1E C 0.3619(6) 0.1325(4) 0.2539(7) 0.065(3) Uani 1 1 d . U . . .
C2E C 0.4370(8) 0.1159(5) 0.2850(8) 0.093(4) Uani 1 1 d . U . . .
C3E C 0.4773(9) 0.1136(6) 0.3605(10) 0.111(5) Uani 1 1 d . U . . .
C4E C 0.5468(11) 0.0963(7) 0.3922(10) 0.137(7) Uani 1 1 d D U . . .
C5E C 0.5709(14) 0.0819(8) 0.3409(14) 0.172(9) Uani 1 1 d . U . . .
H5E H 0.6183 0.0708 0.3590 0.207 Uiso 1 1 calc R U . . .
C6E C 0.5325(9) 0.0822(5) 0.2670(9) 0.113(5) Uani 1 1 d D U . . .
C7E C 0.4634(7) 0.0974(4) 0.2427(8) 0.077(4) Uani 1 1 d . U . . .
H7E H 0.4325 0.0949 0.1943 0.092 Uiso 1 1 calc R U . . .
C8E C 0.5946(13) 0.0968(7) 0.4711(11) 0.198(11) Uani 1 1 d D U . . .
C9E C 0.5563(16) 0.0782(9) 0.5117(19) 0.283(18) Uani 1 1 d D U . . .
H9EA H 0.5458 0.0498 0.4985 0.424 Uiso 1 1 calc R U . . .
H9EB H 0.5874 0.0801 0.5620 0.424 Uiso 1 1 calc R U . . .
H9EC H 0.5110 0.0926 0.5010 0.424 Uiso 1 1 calc R U . . .
C10E C 0.6113(12) 0.1408(6) 0.4911(13) 0.198(11) Uani 1 1 d D U . . .
H10A H 0.6360 0.1525 0.4646 0.297 Uiso 1 1 calc R U . . .
H10B H 0.5661 0.1554 0.4802 0.297 Uiso 1 1 calc R U . . .
H10C H 0.6425 0.1429 0.5412 0.297 Uiso 1 1 calc R U . . .
C11E C 0.6654(14) 0.0725(7) 0.4935(16) 0.242(14) Uani 1 1 d D U . . .
H11A H 0.6933 0.0829 0.4692 0.363 Uiso 1 1 calc R U . . .
H11B H 0.6939 0.0751 0.5441 0.363 Uiso 1 1 calc R U . . .
H11C H 0.6539 0.0441 0.4815 0.363 Uiso 1 1 calc R U . . .
C12E C 0.5620(8) 0.0615(5) 0.2218(9) 0.115(6) Uani 1 1 d D U . . .
C13E C 0.6331(8) 0.0392(6) 0.2594(10) 0.150(8) Uani 1 1 d D U . . .
H13A H 0.6284 0.0196 0.2919 0.226 Uiso 1 1 calc R U . . .
H13B H 0.6453 0.0252 0.2251 0.226 Uiso 1 1 calc R U . . .
H13C H 0.6715 0.0585 0.2855 0.226 Uiso 1 1 calc R U . . .
C14E C 0.5079(10) 0.0296(7) 0.1778(12) 0.206(11) Uani 1 1 d D U . . .
H14A H 0.5017 0.0095 0.2087 0.310 Uiso 1 1 calc R U . . .
H14B H 0.4612 0.0424 0.1498 0.310 Uiso 1 1 calc R U . . .
H14C H 0.5259 0.0166 0.1468 0.310 Uiso 1 1 calc R U . . .
C15E C 0.5693(15) 0.0914(7) 0.1723(14) 0.247(14) Uani 1 1 d D U . . .
H15A H 0.5886 0.0780 0.1426 0.371 Uiso 1 1 calc R U . . .
H15B H 0.5217 0.1029 0.1430 0.371 Uiso 1 1 calc R U . . .
H15C H 0.6023 0.1130 0.1989 0.371 Uiso 1 1 calc R U . . .
O1W O 0.3636(8) 0.2304(5) 0.1671(10) 0.181(7) Uani 1 1 d . . . . .
O2W O -0.0833(12) 0.2304(7) 0.0725(11) 0.218(7) Uani 1 1 d D U . . .
C1S C 0.4002(13) 0.2124(7) 0.1320(14) 0.158(8) Uani 1 1 d . U . . .
O3W O 0.148(2) 0.1089(12) 0.3977(11) 0.40(2) Uani 1 1 d . . . . .
O4W O 0.4416(16) 0.0037(8) 0.3538(15) 0.326(13) Uani 1 1 d . U . . .
O5W O 0.144(2) 0.3563(13) 0.018(2) 0.430(19) Uani 1 1 d D U . . .
C2S C -0.106(2) 0.2139(13) 0.112(2) 0.282(12) Uani 1 1 d D U . . .
C3S C 0.220(3) 0.3672(18) 0.081(3) 0.42(2) Uani 1 1 d D U . . .
O6W O -0.211(2) 0.2223(13) -0.044(2) 0.46(2) Uani 1 1 d . U . . .
O7W O -0.5422(13) 0.1838(8) -0.2705(14) 0.280(11) Uani 1 1 d . U . . .

loop_
_atom_site_aniso_label
_atom_site_aniso_U_11
_atom_site_aniso_U_22
_atom_site_aniso_U_33
_atom_site_aniso_U_23
_atom_site_aniso_U_13
_atom_site_aniso_U_12
La1 0.0449(4) 0.0312(4) 0.0449(4) -0.0035(2) 0.0250(3) -0.0019(3)
Ni2 0.0447(8) 0.0346(7) 0.0366(7) -0.0031(5) 0.0203(6) -0.0018(6)
Ni3 0.0469(8) 0.0328(7) 0.0446(7) -0.0070(5) 0.0208(6) 0.0020(6)
Ni4 0.0517(8) 0.0350(7) 0.0400(7) -0.0007(5) 0.0232(6) -0.0072(6)
Ni5 0.0491(8) 0.0430(8) 0.0392(7) -0.0040(6) 0.0197(6) -0.0005(6)
O1 0.053(4) 0.034(4) 0.045(4) 0.000(3) 0.022(3) -0.005(3)
O2 0.042(4) 0.044(4) 0.042(4) -0.002(3) 0.025(3) 0.003(3)
O3 0.047(4) 0.043(4) 0.048(4) -0.007(3) 0.030(3) -0.002(3)
O4 0.052(4) 0.027(4) 0.049(4) -0.003(3) 0.024(3) 0.001(3)
O5 0.049(4) 0.032(3) 0.034(3) -0.007(3) 0.022(3) -0.005(3)
O6 0.044(4) 0.036(4) 0.037(4) -0.008(3) 0.018(3) 0.000(3)
O7 0.097(7) 0.067(5) 0.092(6) -0.013(5) 0.064(6) -0.030(5)
O8 0.12(2) 0.096(18) 0.084(16) -0.004(12) 0.006(13) -0.024(14)
O8' 0.049(8) 0.034(7) 0.020(7) -0.013(5) 0.016(6) -0.015(6)
O1A 0.050(4) 0.042(4) 0.046(4) -0.002(3) 0.025(3) -0.009(3)
O2A 0.058(5) 0.100(7) 0.064(5) 0.019(5) 0.019(4) -0.006(5)
O3A 0.059(5) 0.052(4) 0.053(5) -0.004(3) 0.028(4) -0.019(4)
O1B 0.059(5) 0.042(4) 0.048(4) 0.005(3) 0.019(4) 0.002(3)
O2B 0.052(4) 0.044(4) 0.038(4) 0.007(3) 0.019(3) 0.005(3)
O3B 0.103(14) 0.050(10) 0.066(11) 0.010(8) -0.024(10) -0.007(9)
O4B 0.100(14) 0.049(9) 0.074(11) -0.001(8) 0.035(11) 0.015(9)
O1C 0.074(5) 0.043(4) 0.073(5) 0.007(4) 0.050(4) 0.009(4)
O2C 0.075(5) 0.036(4) 0.063(5) -0.001(3) 0.038(4) -0.004(4)
O3C 0.131(17) 0.056(11) 0.070(12) 0.003(9) 0.032(12) -0.009(11)
O4C 0.058(9) 0.036(8) 0.074(10) 0.005(7) 0.045(8) 0.006(7)
O1D 0.057(5) 0.038(4) 0.057(5) -0.015(3) 0.027(4) -0.010(3)
O2D 0.052(4) 0.055(5) 0.049(4) -0.009(4) 0.021(4) -0.005(4)
O3D 0.114(8) 0.055(5) 0.077(6) -0.016(4) 0.053(6) -0.021(5)
N1 0.075(7) 0.043(5) 0.058(6) 0.009(4) 0.031(5) -0.009(5)
N2 0.050(5) 0.057(6) 0.041(5) -0.010(4) 0.027(4) 0.007(4)
N3 0.054(5) 0.051(5) 0.040(5) 0.002(4) 0.029(4) -0.008(4)
N4 0.061(6) 0.029(5) 0.065(6) -0.010(4) 0.018(5) 0.009(4)
N6 0.055(6) 0.056(6) 0.048(5) -0.006(4) 0.021(5) 0.011(4)
Cl1 0.114(3) 0.059(2) 0.104(3) 0.0105(18) 0.042(2) -0.039(2)
Cl2 0.080(2) 0.090(2) 0.081(2) -0.0122(18) 0.0445(18) 0.0328(19)
Cl3 0.097(3) 0.090(2) 0.074(2) -0.0079(18) 0.0557(19) -0.044(2)
Cl4 0.073(2) 0.0468(18) 0.125(3) -0.0194(18) 0.001(2) 0.0196(16)
C1 0.065(6) 0.047(6) 0.055(6) 0.008(5) 0.021(5) -0.002(5)
C2 0.087(8) 0.065(7) 0.093(8) 0.025(6) 0.025(6) -0.009(6)
C3 0.120(9) 0.107(9) 0.124(9) 0.030(8) 0.031(7) -0.001(8)
C4 0.116(9) 0.089(8) 0.126(9) 0.031(7) 0.035(7) -0.011(7)
C5 0.087(8) 0.065(7) 0.086(7) 0.020(6) 0.022(6) -0.012(6)
C6 0.053(6) 0.053(6) 0.040(5) 0.000(4) 0.025(5) 0.001(5)
C7 0.065(6) 0.084(7) 0.061(6) 0.011(5) 0.042(5) 0.012(5)
C8 0.100(8) 0.117(9) 0.082(7) 0.017(6) 0.065(7) 0.014(7)
C9 0.087(8) 0.104(8) 0.080(7) 0.012(6) 0.054(6) 0.021(6)
C10 0.063(6) 0.069(6) 0.059(6) -0.008(5) 0.027(5) 0.011(5)
C11 0.049(6) 0.061(6) 0.039(5) -0.002(4) 0.022(4) -0.002(5)
C12 0.070(6) 0.061(6) 0.051(6) -0.006(5) 0.034(5) -0.004(5)
C13 0.071(7) 0.076(7) 0.066(6) -0.012(5) 0.047(5) -0.004(5)
C14 0.070(7) 0.085(7) 0.072(7) -0.006(6) 0.046(6) -0.011(6)
C15 0.071(6) 0.066(6) 0.053(6) 0.004(5) 0.033(5) -0.011(5)
C16 0.055(6) 0.034(5) 0.054(6) -0.002(4) 0.018(5) 0.001(5)
C17 0.065(6) 0.046(6) 0.064(6) -0.013(5) 0.026(5) -0.003(5)
C18 0.074(7) 0.044(6) 0.094(7) -0.019(5) 0.025(6) -0.003(5)
C19 0.076(7) 0.046(6) 0.094(7) -0.021(6) 0.021(6) 0.006(5)
C20 0.066(7) 0.051(6) 0.081(7) -0.008(5) 0.014(5) 0.004(5)
C21 0.082(7) 0.072(7) 0.052(6) -0.003(5) 0.027(6) 0.019(6)
C22 0.153(13) 0.129(12) 0.081(9) -0.021(8) 0.065(9) 0.050(10)
C23 0.18(2) 0.15(2) 0.14(2) 0.026(17) 0.083(17) -0.036(17)
C1A 0.047(5) 0.035(5) 0.054(6) -0.009(4) 0.020(5) -0.002(4)
C2A 0.048(6) 0.042(5) 0.063(6) -0.001(5) 0.025(5) 0.000(4)
C3A 0.054(6) 0.048(6) 0.065(6) 0.009(5) 0.028(5) -0.002(5)
C4A 0.045(6) 0.055(6) 0.072(6) 0.007(5) 0.022(5) 0.002(5)
C5A 0.047(6) 0.055(6) 0.074(7) -0.004(5) 0.023(5) -0.004(5)
C6A 0.060(6) 0.063(6) 0.080(7) -0.003(5) 0.034(5) -0.016(5)
C7A 0.064(6) 0.061(6) 0.062(6) 0.000(5) 0.028(5) -0.012(5)
C8A 0.062(7) 0.085(8) 0.091(8) 0.012(6) 0.024(6) -0.008(6)
C9A 0.080(10) 0.144(13) 0.142(13) 0.065(11) 0.016(9) -0.011(9)
C10A 0.062(8) 0.109(11) 0.111(11) 0.015(9) 0.012(8) -0.010(8)
C11A 0.075(9) 0.177(14) 0.088(10) -0.004(10) 0.013(8) -0.038(10)
C12A 0.094(8) 0.108(8) 0.100(8) 0.007(7) 0.045(7) -0.045(7)
C13A 0.127(13) 0.207(16) 0.133(13) 0.048(12) 0.045(10) -0.077(12)
C14A 0.174(17) 0.218(18) 0.197(17) 0.080(14) 0.080(14) -0.049(14)
C15A 0.209(18) 0.28(2) 0.164(16) -0.007(14) 0.114(14) -0.109(15)
C1B 0.044(5) 0.046(6) 0.041(5) 0.004(4) 0.025(4) 0.000(4)
C2B 0.055(6) 0.043(5) 0.041(5) 0.007(4) 0.019(4) 0.006(4)
C3B 0.064(6) 0.058(6) 0.065(6) 0.013(5) 0.017(5) 0.006(5)
C4B 0.071(7) 0.083(7) 0.082(7) 0.014(6) 0.016(6) 0.007(6)
C5B 0.078(7) 0.079(7) 0.086(8) 0.006(6) 0.026(6) 0.019(6)
C6B 0.084(7) 0.062(6) 0.066(6) 0.005(5) 0.038(6) 0.021(6)
C7B 0.065(6) 0.054(6) 0.051(6) 0.008(5) 0.026(5) 0.009(5)
C8B 0.140(7) 0.140(7) 0.140(7) 0.0002(10) 0.059(3) 0.0000(10)
C9B 0.256(15) 0.256(15) 0.256(15) 0.001(2) 0.108(7) -0.001(2)
C10B 0.280(17) 0.279(17) 0.279(17) 0.000(2) 0.118(7) 0.000(2)
C11B 0.234(14) 0.234(14) 0.233(14) -0.001(2) 0.099(6) 0.000(2)
C12B 0.120(9) 0.083(8) 0.089(8) 0.003(6) 0.032(7) 0.035(7)
C13B 0.186(16) 0.096(11) 0.150(14) 0.026(11) 0.033(12) 0.050(12)
C14B 0.192(16) 0.129(13) 0.113(12) -0.017(10) 0.075(11) 0.034(12)
C15B 0.202(17) 0.114(13) 0.166(15) -0.029(12) 0.060(13) 0.018(13)
C1C 0.066(6) 0.044(6) 0.051(6) 0.005(4) 0.030(5) 0.010(5)
C2C 0.080(7) 0.046(6) 0.057(6) 0.004(5) 0.037(5) 0.011(5)
C3C 0.092(7) 0.053(6) 0.051(6) 0.006(5) 0.033(5) 0.011(6)
C4C 0.109(8) 0.052(6) 0.071(7) 0.008(5) 0.037(6) 0.016(6)
C5C 0.117(9) 0.085(8) 0.087(8) 0.007(6) 0.059(7) 0.016(7)
C6C 0.107(8) 0.081(7) 0.083(7) 0.009(6) 0.061(6) 0.028(6)
C7C 0.082(7) 0.071(7) 0.073(7) 0.004(5) 0.044(6) 0.021(6)
C8C 0.132(9) 0.067(7) 0.077(7) 0.002(6) 0.040(7) 0.012(7)
C9C 0.204(16) 0.108(12) 0.178(15) -0.019(11) 0.138(13) -0.035(11)
C10C 0.30(2) 0.213(19) 0.178(18) -0.045(15) 0.095(15) -0.069(16)
C11C 0.27(2) 0.22(2) 0.31(2) 0.059(17) 0.106(17) 0.018(17)
C12C 0.121(9) 0.131(10) 0.124(9) -0.003(8) 0.075(8) 0.021(8)
C13C 0.157(15) 0.175(15) 0.137(14) -0.018(12) 0.065(12) 0.006(13)
C14C 0.129(13) 0.152(14) 0.110(12) 0.018(10) 0.059(10) -0.004(11)
C15C 0.149(14) 0.113(12) 0.198(16) 0.001(12) 0.075(12) 0.026(11)
C1D 0.049(6) 0.053(6) 0.045(5) -0.010(5) 0.025(5) -0.002(5)
C2D 0.055(6) 0.062(6) 0.056(6) -0.009(5) 0.034(5) -0.013(5)
C3D 0.073(7) 0.060(6) 0.066(6) -0.018(5) 0.044(6) -0.019(5)
C4D 0.085(7) 0.084(7) 0.085(7) -0.016(6) 0.054(6) -0.018(6)
C5D 0.110(9) 0.093(8) 0.092(8) -0.018(7) 0.048(7) -0.022(7)
C6D 0.082(8) 0.096(8) 0.074(7) -0.014(6) 0.026(6) -0.022(7)
C7D 0.075(7) 0.082(7) 0.070(7) -0.014(6) 0.027(6) -0.017(6)
C8D 0.101(8) 0.070(7) 0.102(8) -0.023(6) 0.049(7) -0.030(6)
C9D 0.182(15) 0.090(10) 0.154(14) -0.052(10) 0.066(12) -0.062(11)
C10D 0.178(15) 0.099(11) 0.123(12) -0.019(9) 0.074(11) -0.053(10)
C11D 0.148(13) 0.056(8) 0.143(13) -0.023(8) 0.063(11) -0.028(9)
C12D 0.127(10) 0.125(10) 0.123(10) -0.002(8) 0.041(8) -0.020(8)
C13D 0.155(16) 0.172(16) 0.176(17) 0.024(14) 0.011(13) -0.020(13)
C14D 0.235(19) 0.217(19) 0.137(15) -0.034(14) 0.054(14) -0.008(15)
C15D 0.133(15) 0.215(18) 0.182(17) 0.010(14) 0.062(13) -0.005(13)
O1E 0.056(4) 0.069(5) 0.053(4) -0.010(4) 0.016(4) 0.005(4)
O2E 0.051(4) 0.051(4) 0.059(4) -0.012(3) 0.019(3) 0.007(3)
O3E 0.149(11) 0.194(12) 0.105(9) -0.025(8) 0.030(8) 0.042(9)
C1E 0.057(6) 0.062(6) 0.066(7) -0.008(5) 0.017(5) 0.008(5)
C2E 0.080(8) 0.105(8) 0.082(8) -0.017(7) 0.023(6) 0.011(7)
C3E 0.094(8) 0.119(9) 0.111(9) -0.009(7) 0.035(7) 0.025(7)
C4E 0.123(10) 0.142(10) 0.125(10) -0.005(8) 0.033(8) 0.010(8)
C5E 0.163(12) 0.184(13) 0.174(12) -0.018(9) 0.075(9) 0.020(9)
C6E 0.100(9) 0.126(9) 0.107(9) -0.015(7) 0.038(7) 0.019(7)
C7E 0.062(7) 0.080(7) 0.089(7) -0.007(6) 0.033(6) 0.018(6)
C8E 0.188(14) 0.200(14) 0.196(14) -0.006(9) 0.074(10) 0.010(9)
C9E 0.28(2) 0.30(2) 0.26(2) 0.029(18) 0.109(18) 0.006(18)
C10E 0.142(15) 0.210(18) 0.194(17) -0.060(15) 0.024(13) 0.006(14)
C11E 0.196(19) 0.25(2) 0.24(2) 0.007(16) 0.045(15) 0.053(16)
C12E 0.097(9) 0.122(9) 0.131(9) -0.012(8) 0.055(7) 0.034(7)
C13E 0.105(12) 0.149(14) 0.182(16) -0.007(12) 0.048(11) 0.025(11)
C14E 0.156(16) 0.231(19) 0.220(19) -0.081(15) 0.069(14) 0.039(14)
C15E 0.29(2) 0.24(2) 0.26(2) 0.023(16) 0.159(17) 0.060(17)
O1W 0.148(13) 0.156(12) 0.29(2) -0.107(14) 0.148(14) -0.059(10)
O2W 0.259(14) 0.264(14) 0.216(13) 0.041(11) 0.183(11) 0.022(11)
C1S 0.147(14) 0.163(15) 0.197(17) -0.027(13) 0.104(13) -0.005(12)
O3W 0.48(5) 0.56(5) 0.119(15) 0.05(2) 0.09(2) 0.06(4)
O4W 0.33(2) 0.290(19) 0.30(2) 0.043(15) 0.084(15) -0.057(16)
O5W 0.44(2) 0.44(2) 0.44(2) 0.046(15) 0.211(17) -0.026(16)
C2S 0.285(17) 0.298(18) 0.274(17) 0.030(14) 0.129(14) 0.007(14)
C3S 0.43(3) 0.43(2) 0.41(2) 0.036(16) 0.198(17) -0.034(16)
O6W 0.45(3) 0.50(3) 0.48(3) 0.039(19) 0.23(2) -0.045(18)
O7W 0.277(18) 0.322(19) 0.295(18) 0.046(15) 0.174(15) 0.039(15)

loop_
_atom_type_symbol
_atom_type_description
_atom_type_scat_dispersion_real
_atom_type_scat_dispersion_imag
_atom_type_scat_source
C C 0.0033 0.0016 'International Tables Vol C Tables 4.2.6.8 and 6.1.1.4'
H H 0.0000 0.0000 'International Tables Vol C Tables 4.2.6.8 and 6.1.1.4'
N N 0.0061 0.0033 'International Tables Vol C Tables 4.2.6.8 and 6.1.1.4'
O O 0.0106 0.0060 'International Tables Vol C Tables 4.2.6.8 and 6.1.1.4'
Cl Cl 0.1484 0.1585 'International Tables Vol C Tables 4.2.6.8 and 6.1.1.4'
Ni Ni 0.3393 1.1124 'International Tables Vol C Tables 4.2.6.8 and 6.1.1.4'
La La -0.2871 2.4523 'International Tables Vol C Tables 4.2.6.8 and 6.1.1.4'

loop_
_geom_angle_atom_site_label_1
_geom_angle_atom_site_label_2
_geom_angle_atom_site_label_3
_geom_angle
O6 La1 O3 67.5(2)
O6 La1 O2 68.87(19)
O3 La1 O2 115.6(2)
O6 La1 O5 91.5(2)
O3 La1 O5 69.18(19)
O2 La1 O5 67.09(19)
O6 La1 O1B 141.5(2)
O3 La1 O1B 132.0(2)
O2 La1 O1B 72.7(2)
O5 La1 O1B 72.6(2)
O6 La1 O1D 72.8(2)
O3 La1 O1D 71.9(2)
O2 La1 O1D 132.6(2)
O5 La1 O1D 141.1(2)
O1B La1 O1D 139.5(2)
O6 La1 O1C 141.3(2)
O3 La1 O1C 75.2(2)
O2 La1 O1C 140.7(2)
O5 La1 O1C 84.5(2)
O1B La1 O1C 73.3(2)
O1D La1 O1C 86.5(2)
O6 La1 O7 82.0(3)
O3 La1 O7 139.5(3)
O2 La1 O7 74.0(2)
O5 La1 O7 140.2(2)
O1B La1 O7 88.4(3)
O1D La1 O7 74.0(2)
O1C La1 O7 123.8(3)
O6 La1 O2C 138.4(2)
O3 La1 O2C 112.6(2)
O2 La1 O2C 131.5(2)
O5 La1 O2C 128.6(2)
O1B La1 O2C 71.6(2)
O1D La1 O2C 68.5(2)
O1C La1 O2C 50.6(2)
O7 La1 O2C 73.3(3)
O6 La1 C1C 148.1(2)
O3 La1 C1C 94.4(2)
O2 La1 C1C 142.2(2)
O5 La1 C1C 107.0(3)
O1B La1 C1C 70.1(3)
O1D La1 C1C 76.6(3)
O1C La1 C1C 25.4(3)
O7 La1 C1C 98.4(3)
O2C La1 C1C 25.1(3)
O6 La1 Ni5 34.03(14)
O3 La1 Ni5 34.90(15)
O2 La1 Ni5 97.33(14)
O5 La1 Ni5 85.67(14)
O1B La1 Ni5 158.17(16)
O1D La1 Ni5 61.24(16)
O1C La1 Ni5 107.34(16)
O7 La1 Ni5 107.8(2)
O2C La1 Ni5 126.39(16)
C1C La1 Ni5 119.9(2)
O6 La1 Ni2 85.80(14)
O3 La1 Ni2 97.44(14)
O2 La1 Ni2 35.01(14)
O5 La1 Ni2 33.59(13)
O1B La1 Ni2 61.38(15)
O1D La1 Ni2 158.41(16)
O1C La1 Ni2 109.37(17)
O7 La1 Ni2 106.62(18)
O2C La1 Ni2 132.87(17)
C1C La1 Ni2 123.8(2)
Ni5 La1 Ni2 99.16(3)
O5 Ni2 O2B 95.4(3)
O5 Ni2 O1A 93.3(3)
O2B Ni2 O1A 87.7(3)
O5 Ni2 N6 169.7(3)
O2B Ni2 N6 93.4(3)
O1A Ni2 N6 92.3(3)
O5 Ni2 O4 80.2(2)
O2B Ni2 O4 175.6(3)
O1A Ni2 O4 93.6(3)
N6 Ni2 O4 90.8(3)
O5 Ni2 O2 84.6(2)
O2B Ni2 O2 94.2(3)
O1A Ni2 O2 177.3(3)
N6 Ni2 O2 89.5(3)
O4 Ni2 O2 84.4(2)
O5 Ni2 La1 43.17(17)
O2B Ni2 La1 86.04(19)
O1A Ni2 La1 134.88(19)
N6 Ni2 La1 132.7(3)
O4 Ni2 La1 90.05(17)
O2 Ni2 La1 43.54(17)
O2E Ni3 O6 88.9(3)
O2E Ni3 N4 97.7(3)
O6 Ni3 N4 168.7(3)
O2E Ni3 N2 101.3(3)
O6 Ni3 N2 91.7(3)
N4 Ni3 N2 95.9(3)
O2E Ni3 O1 95.4(3)
O6 Ni3 O1 78.6(2)
N4 Ni3 O1 91.6(3)
N2 Ni3 O1 160.5(3)
O2E Ni3 O4 157.0(3)
O6 Ni3 O4 111.1(2)
N4 Ni3 O4 60.8(3)
N2 Ni3 O4 89.6(3)
O1 Ni3 O4 78.5(2)
O3A Ni4 O5 89.7(3)
O3A Ni4 N3 102.2(3)
O5 Ni4 N3 90.2(3)
O3A Ni4 N1 98.7(3)
O5 Ni4 N1 167.7(3)
N3 Ni4 N1 96.7(3)
O3A Ni4 O4 94.6(3)
O5 Ni4 O4 79.0(2)
N3 Ni4 O4 160.0(3)
N1 Ni4 O4 91.3(3)
O3A Ni4 O1 157.2(3)
O5 Ni4 O1 109.8(2)
N3 Ni4 O1 89.7(3)
N1 Ni4 O1 60.3(3)
O4 Ni4 O1 78.4(2)
O2D Ni5 O6 95.4(3)
O2D Ni5 O8' 87.5(6)
O6 Ni5 O8' 177.1(6)
O2D Ni5 O1E 88.0(3)
O6 Ni5 O1E 93.0(3)
O8' Ni5 O1E 87.0(7)
O2D Ni5 O3 95.0(3)
O6 Ni5 O3 85.2(2)
O8' Ni5 O3 94.7(6)
O1E Ni5 O3 176.6(3)
O2D Ni5 O1 175.6(3)
O6 Ni5 O1 80.1(2)
O8' Ni5 O1 96.9(6)
O1E Ni5 O1 92.1(3)
O3 Ni5 O1 84.8(3)
O2D Ni5 O8 97.2(9)
O6 Ni5 O8 166.3(8)
O1E Ni5 O8 92.7(10)
O3 Ni5 O8 88.5(10)
O1 Ni5 O8 87.2(9)
O2D Ni5 La1 86.9(2)
O6 Ni5 La1 43.28(17)
O8' Ni5 La1 137.3(6)
O1E Ni5 La1 135.0(2)
O3 Ni5 La1 43.86(18)
O1 Ni5 La1 89.93(18)
O8 Ni5 La1 132.3(10)
C1 O1 Ni5 132.3(7)
C1 O1 Ni3 118.9(6)
Ni5 O1 Ni3 93.3(2)
C1 O1 Ni4 91.2(6)
Ni5 O1 Ni4 119.2(3)
Ni3 O1 Ni4 99.0(3)
C6 O2 Ni2 123.8(6)
C6 O2 La1 133.4(6)
Ni2 O2 La1 101.4(2)
C11 O3 Ni5 127.6(6)
C11 O3 La1 129.4(6)
Ni5 O3 La1 101.2(2)
C16 O4 Ni2 135.0(6)
C16 O4 Ni4 118.1(6)
Ni2 O4 Ni4 92.6(2)
C16 O4 Ni3 90.2(6)
Ni2 O4 Ni3 118.2(3)
Ni4 O4 Ni3 99.1(3)
Ni4 O5 Ni2 98.7(2)
Ni4 O5 La1 120.9(3)
Ni2 O5 La1 103.2(2)
Ni3 O6 Ni5 98.8(3)
Ni3 O6 La1 120.5(3)
Ni5 O6 La1 102.7(2)
C23 O8' Ni5 130(2)
C1A O1A Ni2 126.6(6)
C1A O3A Ni4 130.6(7)
C1B O1B La1 141.8(6)
C1B O2B Ni2 127.0(6)
C1C O1C La1 94.9(6)
C1C O2C La1 93.9(6)
C1D O1D La1 140.5(7)
C1D O2D Ni5 127.1(7)
C5 N1 C1 119.4(10)
C5 N1 Ni4 144.0(9)
C1 N1 Ni4 96.5(6)
C10 N2 C6 116.8(9)
C10 N2 Ni3 129.6(8)
C6 N2 Ni3 113.2(6)
C15 N3 C11 117.3(9)
C15 N3 Ni4 127.0(7)
C11 N3 Ni4 114.3(6)
C16 N4 C20 117.7(9)
C16 N4 Ni3 96.7(6)
C20 N4 Ni3 145.6(8)
C21 N6 Ni2 163.3(9)
O1 C1 N1 111.6(9)
O1 C1 C2 125.9(11)
N1 C1 C2 122.5(11)
C1 C2 C3 119.4(14)
C2 C3 C4 116.8(16)
C5 C4 C3 121.1(15)
N1 C5 C4 120.3(14)
N1 C5 Cl1 117.8(10)
C4 C5 Cl1 121.9(11)
O2 C6 N2 119.0(9)
O2 C6 C7 121.0(10)
N2 C6 C7 120.0(10)
C8 C7 C6 120.2(12)
C7 C8 C9 121.1(13)
C8 C9 C10 116.2(12)
N2 C10 C9 125.3(11)
N2 C10 Cl2 117.1(9)
C9 C10 Cl2 117.6(10)
O3 C11 N3 118.8(9)
O3 C11 C12 121.0(10)
N3 C11 C12 120.2(9)
C13 C12 C11 120.3(11)
C12 C13 C14 120.1(11)
C15 C14 C13 116.0(11)
N3 C15 C14 125.8(11)
N3 C15 Cl3 117.8(9)
C14 C15 Cl3 116.4(9)
O4 C16 N4 112.2(8)
O4 C16 C17 124.1(10)
N4 C16 C17 123.7(9)
C18 C17 C16 115.6(11)
C19 C18 C17 121.6(11)
C20 C19 C18 118.0(11)
N4 C20 C19 123.0(11)
N4 C20 Cl4 116.2(9)
C19 C20 Cl4 120.8(9)
N6 C21 C22 178.2(15)
O1A C1A O3A 125.5(9)
O1A C1A C2A 117.9(9)
O3A C1A C2A 116.6(9)
C7A C2A C3A 119.1(10)
C7A C2A C1A 119.2(10)
C3A C2A C1A 121.8(10)
O2A C3A C2A 120.0(10)
O2A C3A C4A 119.0(10)
C2A C3A C4A 121.0(10)
C5A C4A C3A 117.0(11)
C5A C4A C8A 121.3(11)
C3A C4A C8A 121.7(11)
C6A C5A C4A 124.0(11)
C5A C6A C7A 117.6(11)
C5A C6A C12A 121.9(11)
C7A C6A C12A 120.5(12)
C2A C7A C6A 121.3(11)
C9A C8A C11A 110.9(15)
C9A C8A C4A 109.9(13)
C11A C8A C4A 109.5(12)
C9A C8A C10A 109.5(13)
C11A C8A C10A 106.6(13)
C4A C8A C10A 110.5(12)
C15A C12A C13A 110.7(18)
C15A C12A C6A 113.0(14)
C13A C12A C6A 115.4(14)
C15A C12A C14A 105.5(18)
C13A C12A C14A 105.5(15)
C6A C12A C14A 105.9(14)
O2B C1B O1B 122.7(9)
O2B C1B C2B 119.2(9)
O1B C1B C2B 118.1(9)
C7B C2B C3B 120.1(10)
C7B C2B C1B 120.3(10)
C3B C2B C1B 119.6(10)
C2B C3B O3B 123.0(12)
C2B C3B C4B 120.2(12)
O3B C3B C4B 116.7(13)
C5B C4B C3B 116.7(13)
C5B C4B C8B 122.3(13)
C3B C4B C8B 120.3(14)
C4B C5B C6B 125.3(13)
C5B C6B C7B 116.7(12)
C5B C6B C12B 122.3(12)
C7B C6B C12B 120.8(12)
C2B C7B O4B 119.8(11)
C2B C7B C6B 121.0(11)
O4B C7B C6B 119.1(12)
C9B C8B C11B 108.9(15)
C9B C8B C10B 113.2(16)
C11B C8B C10B 105.3(14)
C9B C8B C4B 111.2(19)
C11B C8B C4B 109.5(18)
C10B C8B C4B 108.4(19)
C13B C12B C14B 118.7(16)
C13B C12B C6B 114.8(15)
C14B C12B C6B 112.6(14)
C13B C12B C15B 98.4(16)
C14B C12B C15B 100.4(16)
C6B C12B C15B 109.3(13)
O2C C1C O1C 120.6(9)
O2C C1C C2C 121.2(10)
O1C C1C C2C 118.2(10)
O2C C1C La1 60.9(5)
O1C C1C La1 59.6(5)
C2C C1C La1 176.5(9)
C3C C2C C7C 122.2(11)
C3C C2C C1C 118.3(11)
C7C C2C C1C 119.5(11)
C2C C3C C4C 117.7(12)
C2C C3C O3C 120.6(12)
C4C C3C O3C 121.6(12)
C5C C4C C3C 118.0(12)
C5C C4C C8C 121.4(13)
C3C C4C C8C 120.5(13)
C4C C5C C6C 126.5(14)
C5C C6C C7C 115.1(13)
C5C C6C C12C 125.5(13)
C7C C6C C12C 119.4(13)
C6C C7C C2C 120.3(13)
C6C C7C O4C 118.4(12)
C2C C7C O4C 121.1(11)
C10C C8C C9C 111.0(13)
C10C C8C C4C 114.9(15)
C9C C8C C4C 116.0(12)
C10C C8C C11C 103.7(13)
C9C C8C C11C 102.8(12)
C4C C8C C11C 106.7(15)
C14C C12C C15C 116.0(13)
C14C C12C C6C 112.5(14)
C15C C12C C6C 110.1(14)
C14C C12C C13C 103.7(12)
C15C C12C C13C 101.4(12)
C6C C12C C13C 112.4(14)
O1D C1D O2D 124.1(10)
O1D C1D C2D 117.4(10)
O2D C1D C2D 118.6(10)
C7D C2D C3D 118.9(11)
C7D C2D C1D 119.9(11)
C3D C2D C1D 121.1(11)
O3D C3D C2D 120.5(10)
O3D C3D C4D 119.2(12)
C2D C3D C4D 120.3(13)
C5D C4D C3D 116.9(14)
C5D C4D C8D 122.5(14)
C3D C4D C8D 120.6(14)
C4D C5D C6D 126.6(16)
C5D C6D C7D 116.0(14)
C5D C6D C12D 121.6(15)
C7D C6D C12D 122.3(15)
C2D C7D C6D 121.2(14)
C11D C8D C4D 112.2(12)
C11D C8D C10D 107.6(15)
C4D C8D C10D 112.1(13)
C11D C8D C9D 109.3(14)
C4D C8D C9D 110.2(14)
C10D C8D C9D 105.1(13)
C15D C12D C6D 109.8(18)
C15D C12D C13D 113(2)
C6D C12D C13D 113.9(17)
C15D C12D C14D 109.3(19)
C6D C12D C14D 108.5(18)
C13D C12D C14D 102(2)
C1E O1E Ni5 126.7(7)
C1E O2E Ni3 129.5(7)
O1E C1E O2E 126.4(11)
O1E C1E C2E 118.6(11)
O2E C1E C2E 115.0(11)
C7E C2E C3E 119.8(14)
C7E C2E C1E 119.6(13)
C3E C2E C1E 119.9(14)
O3E C3E C4E 119.1(17)
O3E C3E C2E 118.2(15)
C4E C3E C2E 121.9(17)
C3E C4E C5E 111.9(19)
C3E C4E C8E 124(2)
C5E C4E C8E 124(2)
C6E C5E C4E 128(2)
C7E C6E C5E 114.4(16)
C7E C6E C12E 123.9(15)
C5E C6E C12E 121.0(17)
C2E C7E C6E 123.1(14)
C9E C8E C10E 110.1(16)
C9E C8E C4E 112(2)
C10E C8E C4E 106.0(19)
C9E C8E C11E 104.8(15)
C10E C8E C11E 110.3(15)
C4E C8E C11E 114(2)
C15E C12E C6E 109.2(17)
C15E C12E C13E 109.4(13)
C6E C12E C13E 116.5(15)
C15E C12E C14E 107.3(14)
C6E C12E C14E 108.9(15)
C13E C12E C14E 105.3(12)

loop_
_geom_bond_atom_site_label_1
_geom_bond_atom_site_label_2
_geom_bond_distance
La1 O6 2.481(6)
La1 O3 2.494(6)
La1 O2 2.500(6)
La1 O5 2.500(6)
La1 O1B 2.514(7)
La1 O1D 2.561(7)
La1 O1C 2.586(7)
La1 O7 2.586(7)
La1 O2C 2.616(7)
La1 C1C 2.986(10)
La1 Ni5 3.5304(14)
La1 Ni2 3.5572(13)
Ni2 O5 2.022(6)
Ni2 O2B 2.028(6)
Ni2 O1A 2.039(6)
Ni2 N6 2.072(9)
Ni2 O4 2.079(6)
Ni2 O2 2.082(6)
Ni3 O2E 1.996(7)
Ni3 O6 2.014(6)
Ni3 N4 2.095(8)
Ni3 N2 2.107(8)
Ni3 O1 2.146(6)
Ni3 O4 2.254(7)
Ni4 O3A 2.002(7)
Ni4 O5 2.005(6)
Ni4 N3 2.107(8)
Ni4 N1 2.107(9)
Ni4 O4 2.147(6)
Ni4 O1 2.258(7)
Ni5 O2D 2.016(7)
Ni5 O6 2.025(6)
Ni5 O8' 2.027(19)
Ni5 O1E 2.055(8)
Ni5 O3 2.059(6)
Ni5 O1 2.071(6)
Ni5 O8 2.21(4)
O1 C1 1.303(12)
O2 C6 1.278(11)
O3 C11 1.293(11)
O4 C16 1.318(11)
O8' C23 1.20(5)
O1A C1A 1.263(12)
O2A C3A 1.361(13)
O3A C1A 1.265(12)
O1B C1B 1.271(12)
O2B C1B 1.259(11)
O3B C3B 1.38(2)
O4B C7B 1.38(2)
O1C C1C 1.287(12)
O2C C1C 1.272(12)
O3C C3C 1.53(2)
O4C C7C 1.437(18)
O1D C1D 1.246(12)
O2D C1D 1.246(12)
O3D C3D 1.346(15)
N1 C5 1.339(15)
N1 C1 1.352(14)
N2 C10 1.338(13)
N2 C6 1.367(13)
N3 C15 1.336(13)
N3 C11 1.365(13)
N4 C16 1.338(13)
N4 C20 1.347(14)
N6 C21 1.141(14)
Cl1 C5 1.726(14)
Cl2 C10 1.726(12)
Cl3 C15 1.727(12)
Cl4 C20 1.740(12)
C1 C2 1.357(17)
C2 C3 1.38(2)
C3 C4 1.42(2)
C4 C5 1.35(2)
C6 C7 1.405(15)
C7 C8 1.347(16)
C8 C9 1.365(19)
C9 C10 1.386(17)
C11 C12 1.420(14)
C12 C13 1.364(15)
C13 C14 1.398(16)
C14 C15 1.396(16)
C16 C17 1.394(14)
C17 C18 1.392(15)
C18 C19 1.370(17)
C19 C20 1.367(16)
C21 C22 1.463(18)
C1A C2A 1.514(14)
C2A C7A 1.379(15)
C2A C3A 1.393(15)
C3A C4A 1.409(15)
C4A C5A 1.373(16)
C4A C8A 1.532(18)
C5A C6A 1.372(16)
C6A C7A 1.396(15)
C6A C12A 1.533(18)
C8A C9A 1.47(2)
C8A C11A 1.49(2)
C8A C10A 1.561(18)
C12A C15A 1.47(3)
C12A C13A 1.49(2)
C12A C14A 1.59(3)
C1B C2B 1.482(14)
C2B C7B 1.363(14)
C2B C3B 1.368(15)
C3B C4B 1.400(17)
C4B C5B 1.345(18)
C4B C8B 1.64(2)
C5B C6B 1.353(18)
C6B C7B 1.382(16)
C6B C12B 1.525(19)
C8B C9B 1.471(17)
C8B C11B 1.499(17)
C8B C10B 1.515(18)
C12B C13B 1.45(2)
C12B C14B 1.50(2)
C12B C15B 1.60(3)
C1C C2C 1.482(15)
C2C C3C 1.378(16)
C2C C7C 1.414(17)
C3C C4C 1.432(17)
C4C C5C 1.363(19)
C4C C8C 1.531(14)
C5C C6C 1.381(19)
C6C C7C 1.412(17)
C6C C12C 1.55(2)
C8C C10C 1.480(16)
C8C C9C 1.504(15)
C8C C11C 1.585(17)
C12C C14C 1.483(15)
C12C C15C 1.485(15)
C12C C13C 1.604(16)
C1D C2D 1.497(15)
C2D C7D 1.347(17)
C2D C3D 1.373(16)
C3D C4D 1.434(17)
C4D C5D 1.29(2)
C4D C8D 1.49(2)
C5D C6D 1.34(2)
C6D C7D 1.425(18)
C6D C12D 1.51(2)
C8D C11D 1.48(2)
C8D C10D 1.51(2)
C8D C9D 1.56(2)
C12D C15D 1.48(3)
C12D C13D 1.54(3)
C12D C14D 1.61(3)
O1E C1E 1.251(14)
O2E C1E 1.270(14)
O3E C3E 1.35(2)
C1E C2E 1.494(18)
C2E C7E 1.371(18)
C2E C3E 1.45(2)
C3E C4E 1.41(2)
C4E C5E 1.45(3)
C4E C8E 1.533(17)
C5E C6E 1.42(3)
C6E C7E 1.377(19)
C6E C12E 1.495(15)
C8E C9E 1.518(18)
C8E C10E 1.520(18)
C8E C11E 1.543(18)
C12E C15E 1.494(17)
C12E C13E 1.521(15)
C12E C14E 1.528(16)
O1W C1S 1.39(2)
O2W C2S 1.24(3)
O5W C3S 1.60(4)
